data_4089394
loop_
_publ_author_name
'Sharma, Hemant K.'
'Metta-Maga\~na, Alejandro J.'
'Pannell, Keith H.'

_publ_section_title
;
 Reactions of an Iron Chlorodistannane with Hydroxide: Isolation and
 Structural Characterization of
 {(\h5-Me3SiC5H4)Fe(CO)[(SntBu2)2(\m-OH)]&#x00B7;&#x00B7;&#x00B7;DMAP},
 DMAP = 4-(N,N-Dimethylamino)pyridine, a \m-OH-Stannyl(stannylene)--Iron
 Complex
;
_journal_issue 21
_journal_name_full Organometallics
_journal_page_first 6218
_journal_paper_doi 10.1021/om3012129
_journal_volume 32
_journal_year 2013
_chemical_formula_sum 'C18 H31 Cl Fe O2 Si Sn'
_chemical_formula_weight 517.51
_space_group_IT_number 15
_space_group_name_Hall '-C 2yc'
_space_group_name_H-M_alt 'C 1 2/c 1'
_symmetry_cell_setting monoclinic
_symmetry_space_group_name_H-M 'C 1 2/c 1'
_atom_sites_solution_hydrogens geom
_atom_sites_solution_primary direct
_atom_sites_solution_secondary difmap
_audit_creation_method SHELXL-97
_cell_angle_alpha 90.00
_cell_angle_beta 118.54(4)
_cell_angle_gamma 90.00
_cell_formula_units_Z 8
_cell_length_a 27.044(18)
_cell_length_b 13.419(11)
_cell_length_c 14.765(13)
_cell_measurement_reflns_used 2040
_cell_measurement_temperature 296(2)
_cell_measurement_theta_max 18.29
_cell_measurement_theta_min 2.61
_cell_volume 4707(7)
_computing_cell_refinement 'Bruker SAINT'
_computing_data_collection 'Bruker APEX2'
_computing_data_reduction 'Bruker SAINT'
_computing_molecular_graphics 'Bruker SHELXTL'
_computing_publication_material 'Bruker SHELXTL'
_computing_structure_refinement 'SHELXL-97 (Sheldrick, 2008)'
_computing_structure_solution 'SHELXS-97 (Sheldrick, 2008)'
_diffrn_ambient_temperature 296(2)
_diffrn_measured_fraction_theta_full 1.000
_diffrn_measured_fraction_theta_max 1.000
_diffrn_measurement_device_type 'Bruker APEX CCD'
_diffrn_measurement_method '\f and \w scans'
_diffrn_radiation_monochromator graphite
_diffrn_radiation_source 'fine-focus sealed tube'
_diffrn_radiation_type MoK\a
_diffrn_radiation_wavelength 0.71073
_diffrn_reflns_av_R_equivalents 0.1077
_diffrn_reflns_av_sigmaI/netI 0.0811
_diffrn_reflns_limit_h_max 33
_diffrn_reflns_limit_h_min -33
_diffrn_reflns_limit_k_max 16
_diffrn_reflns_limit_k_min -16
_diffrn_reflns_limit_l_max 18
_diffrn_reflns_limit_l_min -18
_diffrn_reflns_number 29481
_diffrn_reflns_theta_full 26.00
_diffrn_reflns_theta_max 26.00
_diffrn_reflns_theta_min 1.71
_exptl_absorpt_coefficient_mu 1.849
_exptl_absorpt_correction_type multi-scan
_exptl_crystal_density_diffrn 1.460
_exptl_crystal_density_meas 0
_exptl_crystal_density_method 'not measured'
_exptl_crystal_F_000 2096
_refine_diff_density_max 0.661
_refine_diff_density_min -0.520
_refine_diff_density_rms 0.104
_refine_ls_extinction_coef 0.00033(9)
_refine_ls_extinction_expression Fc^*^=kFc[1+0.001xFc^2^\l^3^/sin(2\q)]^-1/4^
_refine_ls_extinction_method SHELXL
_refine_ls_goodness_of_fit_ref 0.886
_refine_ls_hydrogen_treatment mixed
_refine_ls_matrix_type full
_refine_ls_number_parameters 227
_refine_ls_number_reflns 4636
_refine_ls_number_restraints 0
_refine_ls_restrained_S_all 0.886
_refine_ls_R_factor_all 0.1087
_refine_ls_R_factor_gt 0.0517
_refine_ls_shift/su_max 0.000
_refine_ls_shift/su_mean 0.000
_refine_ls_structure_factor_coef Fsqd
_refine_ls_weighting_details 'calc w=1/[\s^2^(Fo^2^)+(0.1000P)^2^+0.4838P] where P=(Fo^2^+2Fc^2^)/3'
_refine_ls_weighting_scheme calc
_refine_ls_wR_factor_gt 0.1257
_refine_ls_wR_factor_ref 0.1744
_reflns_number_gt 2708
_reflns_number_total 4636
_reflns_threshold_expression >2sigma(I)
_cod_data_source_file 6.cif
_cod_data_source_block 541hs1_0msa
_cod_depositor_comments
;
The following automatic conversions were performed:

data item '_symmetry_cell_setting' value 'Monoclinic' was changed to
'monoclinic' in accordance with the
/home/saulius/struct/COD-crude-data/automatic-downloads/DataCite-retrospective/ACS/depositions/lib/dictionaries/cif_core.dic
dictionary named 'cif_core.dic' version 2.4.2 last updated on
2011-04-26.

Automatic conversion script
Id: cif_fix_values 6909 2019-04-08 15:41:33Z antanas 
;
_cod_original_cell_volume 4707(6)
_cod_original_sg_symbol_H-M C2/c
_cod_database_code 4089394

loop_
_symmetry_equiv_pos_as_xyz
'x, y, z'
'-x, y, -z+1/2'
'x+1/2, y+1/2, z'
'-x+1/2, y+1/2, -z+1/2'
'-x, -y, -z'
'x, -y, z-1/2'
'-x+1/2, -y+1/2, -z'
'x+1/2, -y+1/2, z-1/2'

loop_
_atom_site_label
_atom_site_type_symbol
_atom_site_fract_x
_atom_site_fract_y
_atom_site_fract_z
_atom_site_U_iso_or_equiv
_atom_site_adp_type
_atom_site_occupancy
_atom_site_symmetry_multiplicity
_atom_site_calc_flag
_atom_site_refinement_flags
Sn1 Sn 0.14999(2) 0.48549(4) 0.74806(4) 0.0505(2) Uani 1 1 d .
Fe1 Fe 0.25246(5) 0.53643(9) 0.84015(10) 0.0566(4) Uani 1 1 d .
Cl1 Cl 0.13542(10) 0.41785(18) 0.58470(17) 0.0727(6) Uani 1 1 d .
Si1 Si 0.40116(11) 0.5361(2) 0.9982(3) 0.0814(9) Uani 1 1 d .
O1 O 0.2385(3) 0.6106(6) 0.6467(6) 0.108(3) Uani 1 1 d .
O2 O 0.2790(3) 0.3427(6) 0.7939(8) 0.127(3) Uani 1 1 d .
C1 C 0.3287(4) 0.5722(7) 0.9726(7) 0.064(2) Uani 1 1 d .
C2 C 0.3004(4) 0.6591(7) 0.9223(7) 0.069(2) Uani 1 1 d .
H2 H 0.3146 0.7074 0.8958 0.083 Uiso 1 1 calc R
C3 C 0.2472(4) 0.6626(7) 0.9176(8) 0.076(3) Uani 1 1 d .
H3 H 0.2202 0.7122 0.8870 0.091 Uiso 1 1 calc R
C4 C 0.2423(4) 0.5774(9) 0.9677(7) 0.080(3) Uani 1 1 d .
H4 H 0.2119 0.5612 0.9779 0.096 Uiso 1 1 calc R
C5 C 0.2910(4) 0.5214(8) 0.9993(7) 0.075(3) Uani 1 1 d .
H5 H 0.2980 0.4602 1.0327 0.089 Uiso 1 1 calc R
C6 C 0.4489(5) 0.6362(11) 1.0695(14) 0.176(8) Uani 1 1 d .
H6A H 0.4525 0.6398 1.1373 0.264 Uiso 1 1 calc R
H6B H 0.4343 0.6981 1.0342 0.264 Uiso 1 1 calc R
H6C H 0.4851 0.6236 1.0747 0.264 Uiso 1 1 calc R
C7 C 0.4187(6) 0.4148(9) 1.0602(12) 0.142(5) Uani 1 1 d .
H7A H 0.4522 0.3900 1.0608 0.213 Uiso 1 1 calc R
H7B H 0.3882 0.3694 1.0229 0.213 Uiso 1 1 calc R
H7C H 0.4251 0.4208 1.1298 0.213 Uiso 1 1 calc R
C8 C 0.4038(6) 0.5242(10) 0.8749(11) 0.132(5) Uani 1 1 d .
H8A H 0.3849 0.5800 0.8313 0.198 Uiso 1 1 calc R
H8B H 0.3855 0.4636 0.8409 0.198 Uiso 1 1 calc R
H8C H 0.4423 0.5230 0.8890 0.198 Uiso 1 1 calc R
C9 C 0.2426(4) 0.5805(8) 0.7225(8) 0.074(3) Uani 1 1 d .
C10 C 0.2670(4) 0.4185(8) 0.8126(8) 0.081(3) Uani 1 1 d .
C11 C 0.1237(4) 0.3546(7) 0.8053(7) 0.067(2) Uani 1 1 d .
C12 C 0.1077(6) 0.3880(9) 0.8850(10) 0.129(5) Uani 1 1 d .
H12A H 0.0896 0.3341 0.9005 0.193 Uiso 1 1 calc R
H12B H 0.0824 0.4436 0.8589 0.193 Uiso 1 1 calc R
H12C H 0.1409 0.4075 0.9466 0.193 Uiso 1 1 calc R
C13 C 0.1705(6) 0.2836(10) 0.8470(14) 0.170(8) Uani 1 1 d .
H13A H 0.1990 0.3062 0.9133 0.255 Uiso 1 1 calc R
H13B H 0.1862 0.2787 0.8010 0.255 Uiso 1 1 calc R
H13C H 0.1571 0.2194 0.8540 0.255 Uiso 1 1 calc R
C14 C 0.0725(6) 0.3074(10) 0.7152(10) 0.134(5) Uani 1 1 d .
H14A H 0.0819 0.2884 0.6627 0.202 Uiso 1 1 calc R
H14B H 0.0421 0.3546 0.6874 0.202 Uiso 1 1 calc R
H14C H 0.0612 0.2495 0.7389 0.202 Uiso 1 1 calc R
C15 C 0.0890(4) 0.6080(6) 0.6964(7) 0.062(2) Uani 1 1 d .
C16 C 0.0876(4) 0.6561(8) 0.7881(8) 0.096(3) Uani 1 1 d .
H16A H 0.0557 0.6996 0.7643 0.144 Uiso 1 1 calc R
H16B H 0.1215 0.6938 0.8269 0.144 Uiso 1 1 calc R
H16C H 0.0848 0.6053 0.8312 0.144 Uiso 1 1 calc R
C17 C 0.0316(4) 0.5668(10) 0.6273(10) 0.131(5) Uani 1 1 d .
H17A H 0.0037 0.6159 0.6176 0.196 Uiso 1 1 calc R
H17B H 0.0257 0.5082 0.6581 0.196 Uiso 1 1 calc R
H17C H 0.0287 0.5499 0.5617 0.196 Uiso 1 1 calc R
C18 C 0.1054(6) 0.6845(9) 0.6408(11) 0.133(5) Uani 1 1 d .
H18A H 0.0998 0.6573 0.5765 0.200 Uiso 1 1 calc R
H18B H 0.1443 0.7019 0.6826 0.200 Uiso 1 1 calc R
H18C H 0.0825 0.7429 0.6280 0.200 Uiso 1 1 calc R

loop_
_atom_site_aniso_label
_atom_site_aniso_U_11
_atom_site_aniso_U_22
_atom_site_aniso_U_33
_atom_site_aniso_U_23
_atom_site_aniso_U_13
_atom_site_aniso_U_12
Sn1 0.0521(3) 0.0511(4) 0.0553(4) -0.0070(2) 0.0313(3) -0.0025(2)
Fe1 0.0522(7) 0.0536(8) 0.0702(8) -0.0136(6) 0.0341(6) -0.0057(5)
Cl1 0.0905(17) 0.0775(16) 0.0614(13) -0.0167(11) 0.0453(12) -0.0094(12)
Si1 0.0570(15) 0.0666(18) 0.115(2) -0.0008(15) 0.0364(16) -0.0036(12)
O1 0.135(7) 0.125(7) 0.091(5) -0.016(5) 0.076(5) -0.047(5)
O2 0.096(6) 0.074(5) 0.210(10) -0.043(6) 0.073(6) 0.009(4)
C1 0.057(5) 0.057(5) 0.074(6) -0.007(4) 0.027(4) -0.002(4)
C2 0.061(5) 0.061(6) 0.076(6) -0.019(5) 0.025(5) -0.008(4)
C3 0.070(6) 0.068(6) 0.086(7) -0.029(5) 0.034(5) -0.004(5)
C4 0.067(6) 0.114(9) 0.066(6) -0.034(6) 0.038(5) -0.015(6)
C5 0.070(6) 0.087(7) 0.070(6) 0.002(5) 0.036(5) -0.013(5)
C6 0.073(8) 0.139(13) 0.29(2) -0.070(13) 0.062(11) -0.017(8)
C7 0.115(10) 0.102(10) 0.204(15) 0.063(10) 0.071(10) 0.032(8)
C8 0.105(10) 0.162(14) 0.149(12) 0.023(10) 0.078(9) 0.028(9)
C9 0.079(6) 0.081(7) 0.081(7) -0.031(5) 0.054(6) -0.029(5)
C10 0.057(5) 0.067(7) 0.117(8) -0.020(6) 0.038(6) -0.002(5)
C11 0.071(6) 0.066(6) 0.077(6) -0.008(5) 0.046(5) -0.014(5)
C12 0.220(16) 0.102(9) 0.134(11) -0.019(8) 0.140(12) -0.037(10)
C13 0.145(13) 0.113(11) 0.31(2) 0.109(13) 0.152(15) 0.048(10)
C14 0.156(13) 0.125(11) 0.127(11) -0.013(9) 0.071(10) -0.069(10)
C15 0.061(5) 0.066(5) 0.064(5) -0.006(4) 0.033(4) 0.006(4)
C16 0.082(7) 0.100(8) 0.101(8) -0.018(6) 0.040(6) 0.027(6)
C17 0.066(7) 0.126(11) 0.143(12) -0.033(9) 0.004(7) 0.019(7)
C18 0.142(11) 0.123(11) 0.188(14) 0.077(10) 0.121(11) 0.065(9)

loop_
_atom_type_symbol
_atom_type_description
_atom_type_scat_dispersion_real
_atom_type_scat_dispersion_imag
_atom_type_scat_source
C C 0.0033 0.0016 'International Tables Vol C Tables 4.2.6.8 and 6.1.1.4'
Cl Cl 0.1484 0.1585 'International Tables Vol C Tables 4.2.6.8 and 6.1.1.4'
Fe Fe 0.3463 0.8444 'International Tables Vol C Tables 4.2.6.8 and 6.1.1.4'
O O 0.0106 0.0060 'International Tables Vol C Tables 4.2.6.8 and 6.1.1.4'
Si Si 0.0817 0.0704 'International Tables Vol C Tables 4.2.6.8 and 6.1.1.4'
Sn Sn -0.6537 1.4246 'International Tables Vol C Tables 4.2.6.8 and 6.1.1.4'
H H 0.0000 0.0000 'International Tables Vol C Tables 4.2.6.8 and 6.1.1.4'

loop_
_geom_angle_atom_site_label_1
_geom_angle_atom_site_label_2
_geom_angle_atom_site_label_3
_geom_angle
C15 Sn1 C11 113.8(3)
C15 Sn1 Cl1 101.4(2)
C11 Sn1 Cl1 98.8(2)
C15 Sn1 Fe1 115.7(2)
C11 Sn1 Fe1 118.7(3)
Cl1 Sn1 Fe1 104.56(8)
C10 Fe1 C9 91.2(5)
C10 Fe1 C5 97.5(5)
C9 Fe1 C5 157.3(4)
C10 Fe1 C3 163.1(5)
C9 Fe1 C3 104.8(5)
C5 Fe1 C3 65.6(4)
C10 Fe1 C2 135.4(4)
C9 Fe1 C2 94.0(4)
C5 Fe1 C2 65.3(4)
C3 Fe1 C2 39.4(3)
C10 Fe1 C4 126.4(5)
C9 Fe1 C4 141.9(5)
C5 Fe1 C4 38.8(4)
C3 Fe1 C4 39.1(4)
C2 Fe1 C4 65.4(4)
C10 Fe1 C1 101.3(4)
C9 Fe1 C1 117.8(4)
C5 Fe1 C1 39.9(3)
C3 Fe1 C1 66.4(4)
C2 Fe1 C1 38.9(3)
C4 Fe1 C1 66.3(4)
C10 Fe1 Sn1 86.5(3)
C9 Fe1 Sn1 87.1(3)
C5 Fe1 Sn1 114.3(3)
C3 Fe1 Sn1 99.8(3)
C2 Fe1 Sn1 137.9(3)
C4 Fe1 Sn1 88.5(3)
C1 Fe1 Sn1 153.4(3)
C6 Si1 C7 115.5(8)
C6 Si1 C8 106.4(7)
C7 Si1 C8 107.1(7)
C6 Si1 C1 108.2(5)
C7 Si1 C1 109.3(5)
C8 Si1 C1 110.4(5)
C2 C1 C5 105.1(8)
C2 C1 Si1 125.3(7)
C5 C1 Si1 129.6(7)
C2 C1 Fe1 69.6(5)
C5 C1 Fe1 68.7(5)
Si1 C1 Fe1 126.4(5)
C1 C2 C3 110.0(9)
C1 C2 Fe1 71.4(5)
C3 C2 Fe1 70.2(5)
C1 C2 H2 125.0
C3 C2 H2 125.0
Fe1 C2 H2 124.9
C4 C3 C2 107.3(9)
C4 C3 Fe1 71.1(5)
C2 C3 Fe1 70.3(5)
C4 C3 H3 126.3
C2 C3 H3 126.3
Fe1 C3 H3 123.9
C5 C4 C3 107.9(9)
C5 C4 Fe1 69.6(5)
C3 C4 Fe1 69.9(5)
C5 C4 H4 126.1
C3 C4 H4 126.1
Fe1 C4 H4 126.1
C4 C5 C1 109.7(9)
C4 C5 Fe1 71.6(6)
C1 C5 Fe1 71.4(5)
C4 C5 H5 125.2
C1 C5 H5 125.2
Fe1 C5 H5 123.4
Si1 C6 H6A 109.5
Si1 C6 H6B 109.5
H6A C6 H6B 109.5
Si1 C6 H6C 109.5
H6A C6 H6C 109.5
H6B C6 H6C 109.5
Si1 C7 H7A 109.5
Si1 C7 H7B 109.5
H7A C7 H7B 109.5
Si1 C7 H7C 109.5
H7A C7 H7C 109.5
H7B C7 H7C 109.5
Si1 C8 H8A 109.5
Si1 C8 H8B 109.5
H8A C8 H8B 109.5
Si1 C8 H8C 109.5
H8A C8 H8C 109.5
H8B C8 H8C 109.5
O1 C9 Fe1 177.0(9)
O2 C10 Fe1 176.2(10)
C13 C11 C12 112.3(11)
C13 C11 C14 109.8(11)
C12 C11 C14 109.0(9)
C13 C11 Sn1 107.8(7)
C12 C11 Sn1 109.2(6)
C14 C11 Sn1 108.7(7)
C11 C12 H12A 109.5
C11 C12 H12B 109.5
H12A C12 H12B 109.5
C11 C12 H12C 109.5
H12A C12 H12C 109.5
H12B C12 H12C 109.5
C11 C13 H13A 109.5
C11 C13 H13B 109.5
H13A C13 H13B 109.5
C11 C13 H13C 109.5
H13A C13 H13C 109.5
H13B C13 H13C 109.5
C11 C14 H14A 109.5
C11 C14 H14B 109.5
H14A C14 H14B 109.5
C11 C14 H14C 109.5
H14A C14 H14C 109.5
H14B C14 H14C 109.5
C17 C15 C18 111.0(10)
C17 C15 C16 107.8(8)
C18 C15 C16 109.6(9)
C17 C15 Sn1 108.8(7)
C18 C15 Sn1 109.4(6)
C16 C15 Sn1 110.1(6)
C15 C16 H16A 109.5
C15 C16 H16B 109.5
H16A C16 H16B 109.5
C15 C16 H16C 109.5
H16A C16 H16C 109.5
H16B C16 H16C 109.5
C15 C17 H17A 109.5
C15 C17 H17B 109.5
H17A C17 H17B 109.5
C15 C17 H17C 109.5
H17A C17 H17C 109.5
H17B C17 H17C 109.5
C15 C18 H18A 109.5
C15 C18 H18B 109.5
H18A C18 H18B 109.5
C15 C18 H18C 109.5
H18A C18 H18C 109.5
H18B C18 H18C 109.5

loop_
_geom_bond_atom_site_label_1
_geom_bond_atom_site_label_2
_geom_bond_distance
Sn1 C15 2.192(8)
Sn1 C11 2.209(9)
Sn1 Cl1 2.427(3)
Sn1 Fe1 2.529(2)
Fe1 C10 1.725(10)
Fe1 C9 1.731(11)
Fe1 C5 2.075(10)
Fe1 C3 2.086(9)
Fe1 C2 2.088(8)
Fe1 C4 2.102(9)
Fe1 C1 2.111(9)
Si1 C6 1.811(13)
Si1 C7 1.816(12)
Si1 C8 1.863(14)
Si1 C1 1.873(9)
O1 C9 1.145(11)
O2 C10 1.141(11)
C1 C2 1.399(12)
C1 C5 1.430(12)
C2 C3 1.409(12)
C2 H2 0.9300
C3 C4 1.401(14)
C3 H3 0.9300
C4 C5 1.388(13)
C4 H4 0.9300
C5 H5 0.9300
C6 H6A 0.9600
C6 H6B 0.9600
C6 H6C 0.9600
C7 H7A 0.9600
C7 H7B 0.9600
C7 H7C 0.9600
C8 H8A 0.9600
C8 H8B 0.9600
C8 H8C 0.9600
C11 C13 1.465(14)
C11 C12 1.503(13)
C11 C14 1.526(14)
C12 H12A 0.9600
C12 H12B 0.9600
C12 H12C 0.9600
C13 H13A 0.9600
C13 H13B 0.9600
C13 H13C 0.9600
C14 H14A 0.9600
C14 H14B 0.9600
C14 H14C 0.9600
C15 C17 1.497(13)
C15 C18 1.506(13)
C15 C16 1.517(12)
C16 H16A 0.9600
C16 H16B 0.9600
C16 H16C 0.9600
C17 H17A 0.9600
C17 H17B 0.9600
C17 H17C 0.9600
C18 H18A 0.9600
C18 H18B 0.9600
C18 H18C 0.9600

loop_
_geom_torsion_atom_site_label_1
_geom_torsion_atom_site_label_2
_geom_torsion_atom_site_label_3
_geom_torsion_atom_site_label_4
_geom_torsion
C15 Sn1 Fe1 C10 -161.0(5)
C11 Sn1 Fe1 C10 58.4(5)
Cl1 Sn1 Fe1 C10 -50.5(4)
C15 Sn1 Fe1 C9 -69.7(4)
C11 Sn1 Fe1 C9 149.7(4)
Cl1 Sn1 Fe1 C9 40.9(3)
C15 Sn1 Fe1 C5 102.4(4)
C11 Sn1 Fe1 C5 -38.3(4)
Cl1 Sn1 Fe1 C5 -147.1(3)
C15 Sn1 Fe1 C3 34.9(4)
C11 Sn1 Fe1 C3 -105.8(4)
Cl1 Sn1 Fe1 C3 145.4(3)
C15 Sn1 Fe1 C2 23.0(5)
C11 Sn1 Fe1 C2 -117.6(5)
Cl1 Sn1 Fe1 C2 133.5(4)
C15 Sn1 Fe1 C4 72.4(4)
C11 Sn1 Fe1 C4 -68.2(4)
Cl1 Sn1 Fe1 C4 -177.0(3)
C15 Sn1 Fe1 C1 90.6(6)
C11 Sn1 Fe1 C1 -50.0(6)
Cl1 Sn1 Fe1 C1 -158.9(6)
C6 Si1 C1 C2 56.1(11)
C7 Si1 C1 C2 -177.5(9)
C8 Si1 C1 C2 -59.9(9)
C6 Si1 C1 C5 -123.0(10)
C7 Si1 C1 C5 3.4(11)
C8 Si1 C1 C5 120.9(9)
C6 Si1 C1 Fe1 145.7(8)
C7 Si1 C1 Fe1 -87.9(8)
C8 Si1 C1 Fe1 29.6(8)
C10 Fe1 C1 C2 155.4(6)
C9 Fe1 C1 C2 58.1(7)
C5 Fe1 C1 C2 -116.3(8)
C3 Fe1 C1 C2 -36.8(6)
C4 Fe1 C1 C2 -79.6(6)
Sn1 Fe1 C1 C2 -99.5(7)
C10 Fe1 C1 C5 -88.2(7)
C9 Fe1 C1 C5 174.4(6)
C3 Fe1 C1 C5 79.5(6)
C2 Fe1 C1 C5 116.3(8)
C4 Fe1 C1 C5 36.7(6)
Sn1 Fe1 C1 C5 16.9(9)
C10 Fe1 C1 Si1 36.0(7)
C9 Fe1 C1 Si1 -61.4(7)
C5 Fe1 C1 Si1 124.2(9)
C3 Fe1 C1 Si1 -156.3(7)
C2 Fe1 C1 Si1 -119.5(9)
C4 Fe1 C1 Si1 160.9(7)
Sn1 Fe1 C1 Si1 141.0(4)
C5 C1 C2 C3 0.0(10)
Si1 C1 C2 C3 -179.3(6)
Fe1 C1 C2 C3 59.9(6)
C5 C1 C2 Fe1 -59.9(6)
Si1 C1 C2 Fe1 120.8(7)
C10 Fe1 C2 C1 -35.5(9)
C9 Fe1 C2 C1 -131.2(6)
C5 Fe1 C2 C1 39.3(6)
C3 Fe1 C2 C1 120.2(9)
C4 Fe1 C2 C1 82.2(6)
Sn1 Fe1 C2 C1 138.8(5)
C10 Fe1 C2 C3 -155.7(7)
C9 Fe1 C2 C3 108.6(7)
C5 Fe1 C2 C3 -81.0(7)
C4 Fe1 C2 C3 -38.1(6)
C1 Fe1 C2 C3 -120.2(9)
Sn1 Fe1 C2 C3 18.6(8)
C1 C2 C3 C4 1.2(10)
Fe1 C2 C3 C4 61.8(6)
C1 C2 C3 Fe1 -60.6(6)
C10 Fe1 C3 C4 -35.4(17)
C9 Fe1 C3 C4 164.8(6)
C5 Fe1 C3 C4 -37.0(6)
C2 Fe1 C3 C4 -117.2(9)
C1 Fe1 C3 C4 -80.9(6)
Sn1 Fe1 C3 C4 75.3(6)
C10 Fe1 C3 C2 81.8(16)
C9 Fe1 C3 C2 -78.0(7)
C5 Fe1 C3 C2 80.2(6)
C4 Fe1 C3 C2 117.2(9)
C1 Fe1 C3 C2 36.3(6)
Sn1 Fe1 C3 C2 -167.5(5)
C2 C3 C4 C5 -1.9(10)
Fe1 C3 C4 C5 59.4(7)
C2 C3 C4 Fe1 -61.3(6)
C10 Fe1 C4 C5 48.9(8)
C9 Fe1 C4 C5 -143.2(7)
C3 Fe1 C4 C5 -119.0(9)
C2 Fe1 C4 C5 -80.6(6)
C1 Fe1 C4 C5 -37.8(6)
Sn1 Fe1 C4 C5 133.5(6)
C10 Fe1 C4 C3 167.9(6)
C9 Fe1 C4 C3 -24.2(9)
C5 Fe1 C4 C3 119.0(9)
C2 Fe1 C4 C3 38.4(6)
C1 Fe1 C4 C3 81.2(6)
Sn1 Fe1 C4 C3 -107.5(6)
C3 C4 C5 C1 1.9(11)
Fe1 C4 C5 C1 61.6(7)
C3 C4 C5 Fe1 -59.6(6)
C2 C1 C5 C4 -1.2(10)
Si1 C1 C5 C4 178.1(7)
Fe1 C1 C5 C4 -61.7(7)
C2 C1 C5 Fe1 60.5(6)
Si1 C1 C5 Fe1 -120.2(7)
C10 Fe1 C5 C4 -142.3(7)
C9 Fe1 C5 C4 106.2(12)
C3 Fe1 C5 C4 37.3(6)
C2 Fe1 C5 C4 80.8(7)
C1 Fe1 C5 C4 119.1(9)
Sn1 Fe1 C5 C4 -52.7(7)
C10 Fe1 C5 C1 98.6(6)
C9 Fe1 C5 C1 -12.9(15)
C3 Fe1 C5 C1 -81.8(6)
C2 Fe1 C5 C1 -38.3(5)
C4 Fe1 C5 C1 -119.1(9)
Sn1 Fe1 C5 C1 -171.8(4)
C10 Fe1 C9 O1 -90(19)
C5 Fe1 C9 O1 23(19)
C3 Fe1 C9 O1 84(19)
C2 Fe1 C9 O1 46(19)
C4 Fe1 C9 O1 100(19)
C1 Fe1 C9 O1 13(19)
Sn1 Fe1 C9 O1 -177(100)
C9 Fe1 C10 O2 59(17)
C5 Fe1 C10 O2 -100(17)
C3 Fe1 C10 O2 -101(17)
C2 Fe1 C10 O2 -38(17)
C4 Fe1 C10 O2 -128(17)
C1 Fe1 C10 O2 -59(17)
Sn1 Fe1 C10 O2 146(17)
C15 Sn1 C11 C13 -174.1(9)
Cl1 Sn1 C11 C13 79.2(9)
Fe1 Sn1 C11 C13 -32.8(10)
C15 Sn1 C11 C12 -51.9(9)
Cl1 Sn1 C11 C12 -158.5(8)
Fe1 Sn1 C11 C12 89.5(8)
C15 Sn1 C11 C14 66.9(8)
Cl1 Sn1 C11 C14 -39.7(8)
Fe1 Sn1 C11 C14 -151.8(7)
C11 Sn1 C15 C17 -47.8(8)
Cl1 Sn1 C15 C17 57.2(8)
Fe1 Sn1 C15 C17 169.6(7)
C11 Sn1 C15 C18 -169.3(8)
Cl1 Sn1 C15 C18 -64.3(8)
Fe1 Sn1 C15 C18 48.1(8)
C11 Sn1 C15 C16 70.1(7)
Cl1 Sn1 C15 C16 175.2(6)
Fe1 Sn1 C15 C16 -72.4(7)
